data_7708124
loop_
_publ_author_name
'Massoud, Salah S.'
'Louka, Febee R.'
'Dial, Madison T.'
'Malek, Andrew J.'
'Fischer, Roland C.'
'Mautner, Franz A.'
'Van\<co, J\'an'
'Malina, Tom\'a\<s'
'Dvo\<r\'ak, Zden\<ek'
'Tr\'avn\'i\<cek, Zden\<ek'

_publ_section_title
;
 Identification of potent anticancer copper(II) complexes containing
 tripodal bis[2-ethyl-di(3,5-dialkyl-1<i>H</i>-pyrazol-1-yl)]amine moiety.
;
_journal_issue 33
_journal_name_full 'Dalton transactions (Cambridge, England : 2003)'
_journal_page_first 11521
_journal_page_last 11534
_journal_paper_doi 10.1039/d1dt01724a
_journal_volume 50
_journal_year 2021
_chemical_formula_sum 'C43 H64 Cl4 Cu2 N12 O9'
_chemical_formula_weight 1161.96
_chemical_name_common '[Cu(L1)Cl](ClO4)(MeOH)0.5'
_space_group_crystal_system triclinic
_space_group_IT_number 2
_space_group_name_Hall '-P 1'
_space_group_name_H-M_alt 'P -1'
_atom_sites_solution_hydrogens mixed
_audit_creation_method SHELXL-2016/6
_audit_update_record
;
2021-04-11 deposited with the CCDC.	2021-07-22 downloaded from the CCDC.
;
_cell_angle_alpha 115.690(2)
_cell_angle_beta 108.072(2)
_cell_angle_gamma 100.254(2)
_cell_formula_units_Z 1
_cell_length_a 10.9839(4)
_cell_length_b 12.3595(5)
_cell_length_c 12.5141(5)
_cell_measurement_reflns_used 8794
_cell_measurement_temperature 100(2)
_cell_measurement_theta_max 26.50
_cell_measurement_theta_min 2.50
_cell_volume 1355.13(10)
_computing_cell_refinement 'Bruker SAINT'
_computing_data_collection 'Bruker APEX2'
_computing_data_reduction 'Bruker SAINT'
_computing_molecular_graphics 'Bruker SHELXTL'
_computing_publication_material 'Bruker SHELXTL'
_computing_structure_refinement 'SHELXL-2016/6 (Sheldrick, 2016)'
_computing_structure_solution 'SHELXT 2014/4 (Sheldrick, 2014)'
_diffrn_ambient_temperature 100(2)
_diffrn_measured_fraction_theta_full 0.997
_diffrn_measured_fraction_theta_max 0.997
_diffrn_measurement_device_type 'Bruker APEX-II CCD'
_diffrn_measurement_method \w-scans
_diffrn_radiation_type MoK\a
_diffrn_radiation_wavelength 0.71073
_diffrn_reflns_av_R_equivalents 0.0770
_diffrn_reflns_av_unetI/netI 0.0734
_diffrn_reflns_Laue_measured_fraction_full 0.997
_diffrn_reflns_Laue_measured_fraction_max 0.997
_diffrn_reflns_limit_h_max 13
_diffrn_reflns_limit_h_min -14
_diffrn_reflns_limit_k_max 15
_diffrn_reflns_limit_k_min -15
_diffrn_reflns_limit_l_max 15
_diffrn_reflns_limit_l_min -15
_diffrn_reflns_number 26771
_diffrn_reflns_point_group_measured_fraction_full 0.997
_diffrn_reflns_point_group_measured_fraction_max 0.997
_diffrn_reflns_theta_full 26.999
_diffrn_reflns_theta_max 26.999
_diffrn_reflns_theta_min 2.095
_exptl_absorpt_coefficient_mu 1.043
_exptl_absorpt_correction_T_max 0.9235
_exptl_absorpt_correction_T_min 0.7638
_exptl_absorpt_correction_type multi-scan
_exptl_absorpt_process_details SADABS
_exptl_crystal_colour blue
_exptl_crystal_density_diffrn 1.424
_exptl_crystal_description prism
_exptl_crystal_F_000 604
_exptl_crystal_size_max 0.190
_exptl_crystal_size_mid 0.160
_exptl_crystal_size_min 0.120
_refine_diff_density_max 1.195
_refine_diff_density_min -0.485
_refine_diff_density_rms 0.103
_refine_ls_extinction_method none
_refine_ls_goodness_of_fit_ref 1.136
_refine_ls_hydrogen_treatment constr
_refine_ls_matrix_type full
_refine_ls_number_parameters 526
_refine_ls_number_reflns 5889
_refine_ls_number_restraints 269
_refine_ls_restrained_S_all 1.137
_refine_ls_R_factor_all 0.0708
_refine_ls_R_factor_gt 0.0544
_refine_ls_shift/su_max 0.013
_refine_ls_shift/su_mean 0.000
_refine_ls_structure_factor_coef Fsqd
_refine_ls_weighting_details 'w=1/[\s^2^(Fo^2^)+(0.0546P)^2^+1.6931P] where P=(Fo^2^+2Fc^2^)/3'
_refine_ls_weighting_scheme calc
_refine_ls_wR_factor_gt 0.1435
_refine_ls_wR_factor_ref 0.1509
_reflns_Friedel_coverage 0.000
_reflns_number_gt 4554
_reflns_number_total 5889
_reflns_threshold_expression 'I > 2\s(I)'
_cod_data_source_file d1dt01724a2.cif
_cod_data_source_block rf1186t
_cod_database_code 7708124
_shelx_shelxl_version_number 2016/6
_shelx_space_group_comment
;
The symmetry employed for this shelxl refinement is uniquely defined
by the following loop, which should always be used as a source of
symmetry information in preference to the above space-group names.
They are only intended as comments.
;
_shelx_estimated_absorpt_t_min 0.826
_shelx_estimated_absorpt_t_max 0.885

loop_
_space_group_symop_operation_xyz
'x, y, z'
'-x, -y, -z'

loop_
_atom_site_label
_atom_site_type_symbol
_atom_site_fract_x
_atom_site_fract_y
_atom_site_fract_z
_atom_site_U_iso_or_equiv
_atom_site_adp_type
_atom_site_occupancy
_atom_site_site_symmetry_order
_atom_site_calc_flag
_atom_site_refinement_flags_posn
_atom_site_refinement_flags_adp
_atom_site_refinement_flags_occupancy
_atom_site_disorder_assembly
_atom_site_disorder_group
Cu1 Cu 0.32706(4) 0.37868(4) 0.57688(4) 0.02286(15) Uani 1 1 d . . . . .
O1 O 0.6134(4) 0.1194(4) 0.7819(4) 0.0712(11) Uani 1 1 d . . . . .
N1 N 0.4179(4) 0.2408(4) 0.5196(4) 0.0406(9) Uani 1 1 d . . . . .
Cl1 Cl 0.30885(9) 0.56692(8) 0.59845(9) 0.0305(2) Uani 1 1 d . . . . .
Cl2 Cl 0.75946(11) 0.18771(10) 0.84172(9) 0.0373(3) Uani 1 1 d . . . . .
O2 O 0.8324(4) 0.1024(3) 0.8392(3) 0.0544(9) Uani 1 1 d . . . . .
O4 O 0.8032(5) 0.2895(4) 0.9737(4) 0.0823(13) Uani 1 1 d . . . . .
O3 O 0.7868(5) 0.2417(5) 0.7672(5) 0.0811(13) Uani 1 1 d . . . . .
N6 N 0.1918(3) 0.2790(3) 0.6334(3) 0.0304(7) Uani 1 1 d . . . . .
N5 N 0.2014(3) 0.1685(3) 0.6299(3) 0.0333(8) Uani 1 1 d . . . . .
C17 C 0.1108(4) 0.1221(4) 0.6675(4) 0.0384(10) Uani 1 1 d . U . . .
C18 C 0.0420(5) 0.2020(4) 0.6950(4) 0.0414(10) Uani 1 1 d . U . . .
H18 H -0.028418 0.193943 0.723106 0.050 Uiso 1 1 calc R U . . .
C19 C 0.0939(4) 0.2993(4) 0.6744(4) 0.0339(9) Uani 1 1 d . U . . .
C20 C 0.1017(5) 0.0032(4) 0.6760(4) 0.0563(14) Uani 1 1 d . U . . .
H20A H 0.077991 -0.070589 0.589231 0.085 Uiso 1 1 calc R U . . .
H20B H 0.030560 -0.013846 0.704432 0.085 Uiso 1 1 calc R U . . .
H20C H 0.190516 0.016846 0.739842 0.085 Uiso 1 1 calc R U . . .
C21 C 0.0549(5) 0.4150(4) 0.6978(5) 0.0459(11) Uani 1 1 d . U . . .
H21A H 0.112546 0.470056 0.681037 0.069 Uiso 1 1 calc R U . . .
H21B H 0.068640 0.463655 0.789351 0.069 Uiso 1 1 calc R U . . .
H21C H -0.041979 0.386949 0.638240 0.069 Uiso 1 1 calc R U . . .
C15A C 0.3212(6) 0.1107(6) 0.4904(6) 0.0303(17) Uani 0.654(11) 1 d . U P A 1
H15A H 0.229517 0.082833 0.419254 0.036 Uiso 0.654(11) 1 calc R U P A 1
H15B H 0.359941 0.043047 0.458933 0.036 Uiso 0.654(11) 1 calc R U P A 1
C14A C 0.390(2) 0.595(2) 0.8983(19) 0.042(4) Uani 0.596(6) 1 d . U P A 1
H14A H 0.351836 0.623542 0.837402 0.062 Uiso 0.596(6) 1 calc R U P A 1
H14B H 0.425117 0.666943 0.989277 0.062 Uiso 0.596(6) 1 calc R U P A 1
H14C H 0.317423 0.523024 0.881948 0.062 Uiso 0.596(6) 1 calc R U P A 1
C13A C 0.8617(6) 0.5750(6) 0.9455(6) 0.0328(16) Uani 0.596(6) 1 d . U P A 1
H13A H 0.871756 0.493591 0.932799 0.049 Uiso 0.596(6) 1 calc R U P A 1
H13B H 0.912252 0.642033 1.039226 0.049 Uiso 0.596(6) 1 calc R U P A 1
H13C H 0.898750 0.600606 0.894644 0.049 Uiso 0.596(6) 1 calc R U P A 1
C12A C 0.5004(14) 0.5548(14) 0.8779(12) 0.027(3) Uani 0.596(6) 1 d . U P A 1
C11A C 0.6415(14) 0.6099(11) 0.9735(11) 0.030(2) Uani 0.596(6) 1 d . U P A 1
H11A H 0.678804 0.668445 1.065842 0.036 Uiso 0.596(6) 1 calc R U P A 1
C10A C 0.7120(7) 0.5575(7) 0.8992(8) 0.0273(15) Uani 0.596(6) 1 d . U P A 1
C8A C 0.5544(6) 0.2629(7) 0.5920(6) 0.0298(16) Uani 0.596(6) 1 d . U P A 1
H8AA H 0.589023 0.208842 0.532472 0.036 Uiso 0.596(6) 1 calc R U P A 1
H8AB H 0.560578 0.238707 0.658715 0.036 Uiso 0.596(6) 1 calc R U P A 1
C7A C -0.012(2) 0.325(2) 0.378(2) 0.030(3) Uani 0.596(6) 1 d . U P A 1
H7A1 H -0.018221 0.286148 0.430543 0.045 Uiso 0.596(6) 1 calc R U P A 1
H7A2 H -0.104017 0.302864 0.313194 0.045 Uiso 0.596(6) 1 calc R U P A 1
H7A3 H 0.032314 0.419022 0.436167 0.045 Uiso 0.596(6) 1 calc R U P A 1
C6A C 0.0746(15) 0.2738(17) 0.3062(12) 0.020(3) Uani 0.596(6) 1 d . U P A 1
C5A C 0.0211(17) 0.2247(15) 0.1707(14) 0.037(4) Uani 0.596(6) 1 d . U P A 1
H5A H -0.062451 0.230900 0.126267 0.044 Uiso 0.596(6) 1 calc R U P A 1
C4A C 0.0894(9) 0.1682(8) 0.1036(9) 0.041(2) Uani 0.596(6) 1 d . U P A 1
H4A H 0.053533 0.133485 0.011207 0.050 Uiso 0.596(6) 1 calc R U P A 1
N4A N 0.5043(18) 0.4871(17) 0.7645(18) 0.032(4) Uani 0.596(6) 1 d . . P A 1
C3A C 0.2119(8) 0.1610(7) 0.1696(6) 0.0338(17) Uani 0.596(6) 1 d . U P A 1
H3A H 0.259541 0.119437 0.123111 0.041 Uiso 0.596(6) 1 calc R U P A 1
N3A N 0.6174(10) 0.4808(9) 0.7728(9) 0.020(2) Uani 0.596(6) 1 d . . P A 1
C2A C 0.2631(13) 0.2150(14) 0.3036(15) 0.025(3) Uani 0.596(6) 1 d . U P A 1
N2A N 0.198(2) 0.273(2) 0.372(2) 0.023(4) Uani 0.596(6) 1 d . U P A 1
C1A C 0.3947(8) 0.2128(7) 0.3806(7) 0.0239(17) Uani 0.596(6) 1 d . U P A 1
H1AA H 0.471196 0.277187 0.389367 0.029 Uiso 0.596(6) 1 calc R U P A 1
H1AB H 0.398726 0.126833 0.330266 0.029 Uiso 0.596(6) 1 calc R U P A 1
C16A C 0.3052(8) 0.1240(7) 0.6107(8) 0.0341(18) Uani 0.654(11) 1 d . U P A 1
H16A H 0.286022 0.038968 0.603037 0.041 Uiso 0.654(11) 1 calc R U P A 1
H16B H 0.393459 0.184102 0.689578 0.041 Uiso 0.654(11) 1 calc R U P A 1
C9A C 0.6411(8) 0.4029(7) 0.6593(7) 0.0284(16) Uani 0.596(6) 1 d . U P A 1
H9AA H 0.739524 0.413795 0.688978 0.034 Uiso 0.596(6) 1 calc R U P A 1
H9AB H 0.617708 0.432516 0.596237 0.034 Uiso 0.596(6) 1 calc R U P A 1
C19B C 0.4265(11) 0.1786(11) 0.5972(11) 0.033(3) Uani 0.346(11) 1 d . U P A 2
H19A H 0.466040 0.243292 0.692622 0.039 Uiso 0.346(11) 1 calc R U P A 2
H19B H 0.482647 0.124124 0.582017 0.039 Uiso 0.346(11) 1 calc R U P A 2
C13B C 0.1540(11) 0.1224(10) 0.0390(10) 0.037(3) Uani 0.404(6) 1 d . U P A 2
H13D H 0.068402 0.097949 -0.035839 0.056 Uiso 0.404(6) 1 calc R U P A 2
H13E H 0.174761 0.045208 0.027417 0.056 Uiso 0.404(6) 1 calc R U P A 2
H13F H 0.229364 0.183027 0.043765 0.056 Uiso 0.404(6) 1 calc R U P A 2
C10B C 0.1382(12) 0.1843(10) 0.1627(11) 0.026(2) Uani 0.404(6) 1 d D U P A 2
N3B N 0.194(4) 0.286(4) 0.386(4) 0.024(6) Uani 0.404(6) 1 d . U P A 2
N4B N 0.2357(16) 0.2330(16) 0.2873(19) 0.033(4) Uani 0.404(6) 1 d . . P A 2
C4B C 0.7656(15) 0.6141(14) 0.9628(14) 0.050(3) Uani 0.404(6) 1 d . U P A 2
H4B H 0.854188 0.659571 1.035417 0.060 Uiso 0.404(6) 1 calc R U P A 2
C3B C 0.7441(12) 0.5187(12) 0.8431(12) 0.041(3) Uani 0.404(6) 1 d . U P A 2
H3B H 0.820303 0.499381 0.830540 0.049 Uiso 0.404(6) 1 calc R U P A 2
C1B C 0.5855(12) 0.3518(12) 0.6104(11) 0.031(2) Uani 0.404(6) 1 d . U P A 2
H1BA H 0.648965 0.304654 0.615871 0.037 Uiso 0.404(6) 1 calc R U P A 2
H1BB H 0.603083 0.393648 0.561951 0.037 Uiso 0.404(6) 1 calc R U P A 2
C6B C 0.526(2) 0.577(2) 0.881(2) 0.030(5) Uani 0.404(6) 1 d D U P A 2
C5B C 0.655(3) 0.6412(19) 0.974(2) 0.042(5) Uani 0.404(6) 1 d . U P A 2
H5B H 0.669969 0.712566 1.054865 0.051 Uiso 0.404(6) 1 calc R U P A 2
C2B C 0.618(2) 0.4507(18) 0.7418(18) 0.025(4) Uani 0.404(6) 1 d . U P A 2
C7B C 0.393(3) 0.579(3) 0.911(3) 0.042(6) Uani 0.404(6) 1 d D U P A 2
H7BA H 0.338174 0.612659 0.865270 0.063 Uiso 0.404(6) 1 calc R U P A 2
H7BB H 0.424255 0.634005 1.006610 0.063 Uiso 0.404(6) 1 calc R U P A 2
H7BC H 0.337562 0.490986 0.881325 0.063 Uiso 0.404(6) 1 calc R U P A 2
C9B C 0.3758(11) 0.2386(12) 0.3183(12) 0.046(3) Uani 0.404(6) 1 d . U P A 2
H9B1 H 0.439790 0.329451 0.370461 0.060 Uiso 0.404(6) 1 calc R U P A 2
H9B2 H 0.386253 0.193687 0.236044 0.060 Uiso 0.404(6) 1 calc R U P A 2
C98 C 0.4082(13) 0.1749(13) 0.3955(12) 0.036(3) Uani 0.404(6) 1 d . U P A 2
H98A H 0.335718 0.088303 0.346701 0.047 Uiso 0.404(6) 1 calc R U P A 2
H98B H 0.496307 0.162869 0.401784 0.047 Uiso 0.404(6) 1 calc R U P A 2
C14 C -0.008(4) 0.329(4) 0.403(3) 0.042(8) Uani 0.404(6) 1 d . U P A 2
H14D H -0.023608 0.282008 0.445995 0.062 Uiso 0.404(6) 1 calc R U P A 2
H14E H -0.095827 0.324792 0.346678 0.062 Uiso 0.404(6) 1 calc R U P A 2
H14F H 0.050364 0.419814 0.470148 0.062 Uiso 0.404(6) 1 calc R U P A 2
C12B C 0.059(2) 0.274(3) 0.3254(17) 0.024(5) Uani 0.404(6) 1 d D U P A 2
C11B C 0.024(2) 0.211(2) 0.1867(18) 0.028(5) Uani 0.404(6) 1 d D U P A 2
H11B H -0.063274 0.189929 0.120102 0.034 Uiso 0.404(6) 1 calc R U P A 2
N2B N 0.482(2) 0.468(2) 0.750(2) 0.014(4) Uani 0.404(6) 1 d . U P A 2
C18B C 0.2771(16) 0.0975(14) 0.5448(18) 0.041(4) Uani 0.346(11) 1 d . U P A 2
H18A H 0.272637 0.016253 0.543733 0.050 Uiso 0.346(11) 1 calc R U P A 2
H18B H 0.226667 0.074615 0.452763 0.050 Uiso 0.346(11) 1 calc R U P A 2
O5 O 0.6108(11) 0.0976(11) 1.0643(12) 0.053(3) Uani 0.3 1 d D U P B 1
H90 H 0.609400 0.096320 0.998528 0.080 Uiso 0.3 1 d . U P C 1
C22 C 0.6301(17) -0.0115(13) 1.0426(17) 0.048(4) Uani 0.3 1 d D U P B 1
H22A H 0.727928 0.002647 1.067694 0.072 Uiso 0.3 1 calc R U P B 1
H22B H 0.576529 -0.077694 0.948813 0.072 Uiso 0.3 1 calc R U P B 1
H22C H 0.600066 -0.039996 1.095149 0.072 Uiso 0.3 1 calc R U P B 1
O6 O 0.4735(13) 0.0848(15) 0.9873(16) 0.041(4) Uani 0.2 1 d D U P D 2
H91 H 0.380190 0.056520 0.941489 0.062 Uiso 0.2 1 d . U P E 2
C23 C 0.568(3) 0.072(4) 1.090(3) 0.086(11) Uani 0.2 1 d D U P D 2
H23A H 0.609049 0.010279 1.050169 0.128 Uiso 0.2 1 calc R U P D 2
H23B H 0.516625 0.039880 1.128396 0.128 Uiso 0.2 1 calc R U P D 2
H23C H 0.640309 0.155641 1.158299 0.128 Uiso 0.2 1 calc R U P D 2

loop_
_atom_site_aniso_label
_atom_site_aniso_U_11
_atom_site_aniso_U_22
_atom_site_aniso_U_33
_atom_site_aniso_U_23
_atom_site_aniso_U_13
_atom_site_aniso_U_12
Cu1 0.0222(2) 0.0230(2) 0.0219(2) 0.01086(18) 0.00849(17) 0.00952(17)
O1 0.043(2) 0.085(3) 0.089(3) 0.056(2) 0.0178(19) 0.0212(19)
N1 0.052(2) 0.052(2) 0.044(2) 0.0320(18) 0.0316(18) 0.0369(19)
Cl1 0.0352(5) 0.0248(4) 0.0348(5) 0.0168(4) 0.0164(4) 0.0125(4)
Cl2 0.0460(6) 0.0374(5) 0.0297(5) 0.0165(4) 0.0145(4) 0.0241(4)
O2 0.059(2) 0.0418(18) 0.0445(17) 0.0181(15) 0.0033(15) 0.0279(16)
O4 0.091(3) 0.076(3) 0.047(2) 0.007(2) 0.018(2) 0.048(2)
O3 0.096(3) 0.114(4) 0.105(3) 0.090(3) 0.063(3) 0.068(3)
N6 0.0325(17) 0.0261(16) 0.0404(18) 0.0203(14) 0.0193(14) 0.0132(13)
N5 0.0359(18) 0.0245(16) 0.0332(17) 0.0159(14) 0.0086(14) 0.0073(14)
C17 0.042(2) 0.034(2) 0.0242(17) 0.0170(15) 0.0051(15) -0.0051(17)
C18 0.047(2) 0.041(2) 0.0270(18) 0.0137(16) 0.0190(17) 0.0002(18)
C19 0.0338(19) 0.035(2) 0.0305(18) 0.0150(16) 0.0174(15) 0.0080(16)
C20 0.068(3) 0.038(2) 0.036(2) 0.024(2) -0.001(2) -0.006(2)
C21 0.045(2) 0.047(3) 0.049(2) 0.019(2) 0.030(2) 0.022(2)
C15A 0.037(3) 0.026(3) 0.028(3) 0.014(2) 0.014(2) 0.015(2)
C14A 0.053(6) 0.048(7) 0.025(5) 0.012(4) 0.021(4) 0.031(5)
C13A 0.025(3) 0.033(3) 0.028(3) 0.012(3) 0.004(2) 0.005(3)
C12A 0.028(5) 0.027(4) 0.023(4) 0.013(3) 0.010(3) 0.005(3)
C11A 0.038(4) 0.031(4) 0.021(3) 0.015(3) 0.013(3) 0.009(3)
C10A 0.027(3) 0.023(3) 0.027(3) 0.012(2) 0.008(2) 0.007(2)
C8A 0.024(3) 0.039(3) 0.022(3) 0.012(2) 0.009(2) 0.016(2)
C7A 0.028(5) 0.031(5) 0.027(6) 0.013(4) 0.005(4) 0.019(4)
C6A 0.019(4) 0.018(4) 0.028(4) 0.013(3) 0.012(3) 0.008(3)
C5A 0.035(5) 0.037(5) 0.033(4) 0.025(4) 0.002(3) 0.011(3)
C4A 0.049(4) 0.040(3) 0.032(3) 0.025(3) 0.006(3) 0.013(3)
N4A 0.025(6) 0.030(6) 0.019(5) 0.008(4) -0.003(4) -0.002(5)
C3A 0.036(3) 0.032(3) 0.028(3) 0.017(2) 0.009(2) 0.010(3)
N3A 0.023(4) 0.022(4) 0.017(4) 0.007(3) 0.014(3) 0.013(3)
C2A 0.022(5) 0.025(4) 0.026(4) 0.012(3) 0.011(3) 0.009(3)
N2A 0.023(5) 0.025(6) 0.019(5) 0.012(4) 0.006(4) 0.008(4)
C1A 0.030(3) 0.019(3) 0.026(3) 0.016(2) 0.010(2) 0.010(2)
C16A 0.043(3) 0.035(3) 0.037(3) 0.025(3) 0.018(3) 0.021(2)
C9A 0.024(3) 0.032(3) 0.023(3) 0.010(2) 0.011(2) 0.009(3)
C19B 0.029(5) 0.029(5) 0.038(5) 0.016(3) 0.010(3) 0.018(3)
C13B 0.034(5) 0.044(5) 0.033(5) 0.020(4) 0.014(4) 0.013(4)
C10B 0.029(4) 0.025(4) 0.023(4) 0.015(3) 0.009(3) 0.005(3)
N3B 0.023(6) 0.024(7) 0.024(8) 0.008(4) 0.014(4) 0.014(4)
N4B 0.008(6) 0.035(7) 0.035(8) 0.005(5) 0.005(5) 0.007(4)
C4B 0.053(5) 0.052(5) 0.043(5) 0.030(4) 0.014(4) 0.016(4)
C3B 0.040(5) 0.041(5) 0.040(4) 0.022(4) 0.016(3) 0.011(3)
C1B 0.025(4) 0.033(5) 0.031(4) 0.014(3) 0.014(3) 0.011(3)
C6B 0.032(6) 0.030(7) 0.028(6) 0.013(4) 0.017(4) 0.012(5)
C5B 0.048(7) 0.044(7) 0.037(6) 0.025(5) 0.018(4) 0.011(5)
C2B 0.024(5) 0.025(6) 0.026(6) 0.012(5) 0.012(4) 0.008(4)
C7B 0.044(8) 0.041(8) 0.035(8) 0.022(6) 0.004(5) 0.019(6)
C9B 0.032(4) 0.056(5) 0.040(4) 0.014(3) 0.015(3) 0.023(4)
C98 0.028(4) 0.038(5) 0.032(5) 0.008(4) 0.011(3) 0.019(4)
C14 0.039(10) 0.044(10) 0.046(12) 0.027(8) 0.016(8) 0.019(6)
C12B 0.023(6) 0.026(6) 0.023(6) 0.015(4) 0.008(4) 0.007(4)
C11B 0.027(6) 0.029(6) 0.032(6) 0.026(4) 0.003(4) 0.006(3)
N2B 0.011(5) 0.014(5) 0.014(5) 0.005(4) 0.005(4) 0.006(4)
C18B 0.041(5) 0.033(5) 0.047(6) 0.020(4) 0.015(4) 0.016(4)
O5 0.039(6) 0.064(7) 0.053(6) 0.036(5) 0.015(5) 0.003(5)
C22 0.039(7) 0.039(7) 0.068(8) 0.032(6) 0.015(5) 0.024(5)
O6 0.013(6) 0.053(7) 0.066(8) 0.041(6) 0.013(5) 0.011(5)
C23 0.088(15) 0.067(14) 0.080(14) 0.037(10) 0.031(10) 0.001(9)

loop_
_atom_type_symbol
_atom_type_description
_atom_type_scat_dispersion_real
_atom_type_scat_dispersion_imag
_atom_type_scat_source
C C 0.0033 0.0016 'International Tables Vol C Tables 4.2.6.8 and 6.1.1.4'
H H 0.0000 0.0000 'International Tables Vol C Tables 4.2.6.8 and 6.1.1.4'
N N 0.0061 0.0033 'International Tables Vol C Tables 4.2.6.8 and 6.1.1.4'
O O 0.0106 0.0060 'International Tables Vol C Tables 4.2.6.8 and 6.1.1.4'
Cl Cl 0.1484 0.1585 'International Tables Vol C Tables 4.2.6.8 and 6.1.1.4'
Cu Cu 0.3201 1.2651 'International Tables Vol C Tables 4.2.6.8 and 6.1.1.4'

loop_
_geom_angle_atom_site_label_1
_geom_angle_atom_site_label_2
_geom_angle_atom_site_label_3
_geom_angle
_geom_angle_site_symmetry_1
_geom_angle_site_symmetry_3
_geom_angle_publ_flag
N2B Cu1 N3B 169.5(14) . . ?
N2B Cu1 N1 86.9(7) . . ?
N3B Cu1 N1 86.5(12) . . ?
N2A Cu1 N1 81.9(8) . . ?
N2A Cu1 N4A 163.0(9) . . ?
N1 Cu1 N4A 87.6(5) . . ?
N2B Cu1 N6 93.2(8) . . ?
N3B Cu1 N6 95.7(13) . . ?
N2A Cu1 N6 97.2(7) . . ?
N1 Cu1 N6 96.52(13) . . ?
N4A Cu1 N6 97.2(6) . . ?
N2B Cu1 Cl1 92.2(7) . . ?
N3B Cu1 Cl1 89.1(13) . . ?
N2A Cu1 Cl1 92.5(8) . . ?
N1 Cu1 Cl1 147.71(11) . . ?
N4A Cu1 Cl1 89.3(6) . . ?
N6 Cu1 Cl1 115.76(8) . . ?
C98 N1 C19B 119.6(8) . . ?
C8A N1 C1A 109.7(5) . . ?
C8A N1 C15A 109.6(4) . . ?
C1A N1 C15A 102.9(4) . . ?
C98 N1 C1B 103.1(7) . . ?
C19B N1 C1B 97.6(6) . . ?
C98 N1 Cu1 123.2(6) . . ?
C8A N1 Cu1 123.1(4) . . ?
C19B N1 Cu1 110.4(5) . . ?
C1A N1 Cu1 101.7(4) . . ?
C15A N1 Cu1 107.8(3) . . ?
C1B N1 Cu1 95.1(4) . . ?
O4 Cl2 O3 109.0(3) . . ?
O4 Cl2 O2 110.6(2) . . ?
O3 Cl2 O2 108.7(2) . . ?
O4 Cl2 O1 109.7(3) . . ?
O3 Cl2 O1 107.8(3) . . ?
O2 Cl2 O1 111.0(2) . . ?
C19 N6 N5 104.7(3) . . ?
C19 N6 Cu1 135.8(3) . . ?
N5 N6 Cu1 119.5(2) . . ?
C17 N5 N6 110.8(3) . . ?
C17 N5 C16A 125.5(4) . . ?
N6 N5 C16A 123.0(4) . . ?
C17 N5 C18B 130.6(7) . . ?
N6 N5 C18B 115.5(7) . . ?
C18 C17 N5 107.5(4) . . ?
C18 C17 C20 130.3(4) . . ?
N5 C17 C20 122.2(4) . . ?
C17 C18 C19 106.7(4) . . ?
C17 C18 H18 126.7 . . ?
C19 C18 H18 126.7 . . ?
N6 C19 C18 110.4(4) . . ?
N6 C19 C21 122.3(4) . . ?
C18 C19 C21 127.3(4) . . ?
C17 C20 H20A 109.5 . . ?
C17 C20 H20B 109.5 . . ?
H20A C20 H20B 109.5 . . ?
C17 C20 H20C 109.5 . . ?
H20A C20 H20C 109.5 . . ?
H20B C20 H20C 109.5 . . ?
C19 C21 H21A 109.5 . . ?
C19 C21 H21B 109.5 . . ?
H21A C21 H21B 109.5 . . ?
C19 C21 H21C 109.5 . . ?
H21A C21 H21C 109.5 . . ?
H21B C21 H21C 109.5 . . ?
C16A C15A N1 112.3(5) . . ?
C16A C15A H15A 109.2 . . ?
N1 C15A H15A 109.2 . . ?
C16A C15A H15B 109.2 . . ?
N1 C15A H15B 109.2 . . ?
H15A C15A H15B 107.9 . . ?
C12A C14A H14A 109.5 . . ?
C12A C14A H14B 109.5 . . ?
H14A C14A H14B 109.5 . . ?
C12A C14A H14C 109.5 . . ?
H14A C14A H14C 109.5 . . ?
H14B C14A H14C 109.5 . . ?
C10A C13A H13A 109.5 . . ?
C10A C13A H13B 109.5 . . ?
H13A C13A H13B 109.5 . . ?
C10A C13A H13C 109.5 . . ?
H13A C13A H13C 109.5 . . ?
H13B C13A H13C 109.5 . . ?
N4A C12A C14A 127.3(15) . . ?
N4A C12A C11A 104.0(14) . . ?
C14A C12A C11A 126.4(14) . . ?
C10A C11A C12A 104.3(10) . . ?
C10A C11A H11A 127.8 . . ?
C12A C11A H11A 127.8 . . ?
N3A C10A C11A 106.7(8) . . ?
N3A C10A C13A 124.0(8) . . ?
C11A C10A C13A 129.2(8) . . ?
N1 C8A C9A 110.0(6) . . ?
N1 C8A H8AA 109.7 . . ?
C9A C8A H8AA 109.7 . . ?
N1 C8A H8AB 109.7 . . ?
C9A C8A H8AB 109.7 . . ?
H8AA C8A H8AB 108.2 . . ?
C6A C7A H7A1 109.5 . . ?
C6A C7A H7A2 109.5 . . ?
H7A1 C7A H7A2 109.5 . . ?
C6A C7A H7A3 109.5 . . ?
H7A1 C7A H7A3 109.5 . . ?
H7A2 C7A H7A3 109.5 . . ?
N2A C6A C5A 121.0(18) . . ?
N2A C6A C7A 120.6(17) . . ?
C5A C6A C7A 118.4(16) . . ?
C4A C5A C6A 119.2(15) . . ?
C4A C5A H5A 120.4 . . ?
C6A C5A H5A 120.4 . . ?
C5A C4A C3A 119.9(10) . . ?
C5A C4A H4A 120.1 . . ?
C3A C4A H4A 120.1 . . ?
N3A N4A C12A 115.2(15) . . ?
N3A N4A Cu1 120.4(13) . . ?
C12A N4A Cu1 124.2(13) . . ?
C4A C3A C2A 118.7(9) . . ?
C4A C3A H3A 120.6 . . ?
C2A C3A H3A 120.6 . . ?
N4A N3A C10A 109.5(11) . . ?
N4A N3A C9A 123.7(11) . . ?
C10A N3A C9A 126.8(9) . . ?
N2A C2A C3A 122.4(13) . . ?
N2A C2A C1A 116.1(15) . . ?
C3A C2A C1A 121.5(12) . . ?
C2A N2A C6A 118.6(19) . . ?
C2A N2A Cu1 111.1(14) . . ?
C6A N2A Cu1 129.4(19) . . ?
C2A C1A N1 115.0(9) . . ?
C2A C1A H1AA 108.5 . . ?
N1 C1A H1AA 108.5 . . ?
C2A C1A H1AB 108.5 . . ?
N1 C1A H1AB 108.5 . . ?
H1AA C1A H1AB 107.5 . . ?
N5 C16A C15A 114.5(6) . . ?
N5 C16A H16A 108.6 . . ?
C15A C16A H16A 108.6 . . ?
N5 C16A H16B 108.6 . . ?
C15A C16A H16B 108.6 . . ?
H16A C16A H16B 107.6 . . ?
N3A C9A C8A 110.2(7) . . ?
N3A C9A H9AA 109.6 . . ?
C8A C9A H9AA 109.6 . . ?
N3A C9A H9AB 109.6 . . ?
C8A C9A H9AB 109.6 . . ?
H9AA C9A H9AB 108.1 . . ?
N1 C19B C18B 102.7(9) . . ?
N1 C19B H19A 111.2 . . ?
C18B C19B H19A 111.2 . . ?
N1 C19B H19B 111.2 . . ?
C18B C19B H19B 111.2 . . ?
H19A C19B H19B 109.1 . . ?
C10B C13B H13D 109.5 . . ?
C10B C13B H13E 109.5 . . ?
H13D C13B H13E 109.5 . . ?
C10B C13B H13F 109.5 . . ?
H13D C13B H13F 109.5 . . ?
H13E C13B H13F 109.5 . . ?
N4B C10B C11B 101.8(13) . . ?
N4B C10B C13B 126.7(13) . . ?
C11B C10B C13B 131.5(12) . . ?
C12B N3B N4B 107(3) . . ?
C12B N3B Cu1 131(3) . . ?
N4B N3B Cu1 121(2) . . ?
C10B N4B N3B 115(2) . . ?
C10B N4B C9B 123.7(18) . . ?
N3B N4B C9B 121(2) . . ?
C5B C4B C3B 116.7(15) . . ?
C5B C4B H4B 121.7 . . ?
C3B C4B H4B 121.7 . . ?
C2B C3B C4B 121.8(15) . . ?
C2B C3B H3B 119.1 . . ?
C4B C3B H3B 119.1 . . ?
C2B C1B N1 115.3(11) . . ?
C2B C1B H1BA 108.4 . . ?
N1 C1B H1BA 108.4 . . ?
C2B C1B H1BB 108.4 . . ?
N1 C1B H1BB 108.4 . . ?
H1BA C1B H1BB 107.5 . . ?
C5B C6B N2B 126(2) . . ?
C5B C6B C7B 123(2) . . ?
N2B C6B C7B 108.3(19) . . ?
C6B C5B C4B 126(2) . . ?
C6B C5B H5B 117.2 . . ?
C4B C5B H5B 117.2 . . ?
C3B C2B C1B 125.9(17) . . ?
C3B C2B N2B 124.6(16) . . ?
C1B C2B N2B 109.5(15) . . ?
C6B C7B H7BA 109.5 . . ?
C6B C7B H7BB 109.5 . . ?
H7BA C7B H7BB 109.5 . . ?
C6B C7B H7BC 109.5 . . ?
H7BA C7B H7BC 109.5 . . ?
H7BB C7B H7BC 109.5 . . ?
N4B C9B C98 108.3(13) . . ?
N4B C9B H9B1 110.0 . . ?
C98 C9B H9B1 110.0 . . ?
N4B C9B H9B2 110.0 . . ?
C98 C9B H9B2 110.0 . . ?
H9B1 C9B H9B2 108.4 . . ?
N1 C98 C9B 114.6(10) . . ?
N1 C98 H98A 108.6 . . ?
C9B C98 H98A 108.6 . . ?
N1 C98 H98B 108.6 . . ?
C9B C98 H98B 108.6 . . ?
H98A C98 H98B 107.6 . . ?
C12B C14 H14D 109.5 . . ?
C12B C14 H14E 109.5 . . ?
H14D C14 H14E 109.5 . . ?
C12B C14 H14F 109.5 . . ?
H14D C14 H14F 109.5 . . ?
H14E C14 H14F 109.5 . . ?
N3B C12B C14 120(3) . . ?
N3B C12B C11B 105(2) . . ?
C14 C12B C11B 135(3) . . ?
C12B C11B C10B 110.7(18) . . ?
C12B C11B H11B 124.6 . . ?
C10B C11B H11B 124.6 . . ?
C6B N2B C2B 105.1(16) . . ?
C6B N2B Cu1 139.3(17) . . ?
C2B N2B Cu1 112.0(15) . . ?
C19B C18B N5 113.6(11) . . ?
C19B C18B H18A 108.9 . . ?
N5 C18B H18A 108.9 . . ?
C19B C18B H18B 108.9 . . ?
N5 C18B H18B 108.9 . . ?
H18A C18B H18B 107.7 . . ?
C22 O5 H90 100.3(13) . . ?
O5 C22 H22A 109.5 . . ?
O5 C22 H22B 109.5 . . ?
H22A C22 H22B 109.5 . . ?
O5 C22 H22C 109.5 . . ?
H22A C22 H22C 109.5 . . ?
H22B C22 H22C 109.5 . . ?
C23 O6 H91 136(2) . . ?
O6 C23 H23A 109.5 . . ?
O6 C23 H23B 109.5 . . ?
H23A C23 H23B 109.5 . . ?
O6 C23 H23C 109.5 . . ?
H23A C23 H23C 109.5 . . ?
H23B C23 H23C 109.5 . . ?

loop_
_geom_bond_atom_site_label_1
_geom_bond_atom_site_label_2
_geom_bond_distance
_geom_bond_site_symmetry_2
_geom_bond_publ_flag
Cu1 N2B 1.94(2) . ?
Cu1 N3B 2.00(4) . ?
Cu1 N2A 2.11(2) . ?
Cu1 N1 2.098(3) . ?
Cu1 N4A 2.146(17) . ?
Cu1 N6 2.231(3) . ?
Cu1 Cl1 2.2762(10) . ?
O1 Cl2 1.439(4) . ?
N1 C98 1.363(13) . ?
N1 C8A 1.393(7) . ?
N1 C19B 1.470(12) . ?
N1 C1A 1.544(8) . ?
N1 C15A 1.578(7) . ?
N1 C1B 1.736(13) . ?
Cl2 O4 1.426(4) . ?
Cl2 O3 1.431(4) . ?
Cl2 O2 1.429(3) . ?
N6 C19 1.346(5) . ?
N6 N5 1.372(4) . ?
N5 C17 1.364(5) . ?
N5 C16A 1.392(8) . ?
N5 C18B 1.611(17) . ?
C17 C18 1.340(7) . ?
C17 C20 1.507(6) . ?
C18 C19 1.398(6) . ?
C18 H18 0.9500 . ?
C19 C21 1.499(6) . ?
C20 H20A 0.9800 . ?
C20 H20B 0.9800 . ?
C20 H20C 0.9800 . ?
C21 H21A 0.9800 . ?
C21 H21B 0.9800 . ?
C21 H21C 0.9800 . ?
C15A C16A 1.512(10) . ?
C15A H15A 0.9900 . ?
C15A H15B 0.9900 . ?
C14A C12A 1.45(2) . ?
C14A H14A 0.9800 . ?
C14A H14B 0.9800 . ?
C14A H14C 0.9800 . ?
C13A C10A 1.504(10) . ?
C13A H13A 0.9800 . ?
C13A H13B 0.9800 . ?
C13A H13C 0.9800 . ?
C12A N4A 1.32(2) . ?
C12A C11A 1.436(18) . ?
C11A C10A 1.410(18) . ?
C11A H11A 0.9500 . ?
C10A N3A 1.345(12) . ?
C8A C9A 1.504(10) . ?
C8A H8AA 0.9900 . ?
C8A H8AB 0.9900 . ?
C7A C6A 1.53(3) . ?
C7A H7A1 0.9800 . ?
C7A H7A2 0.9800 . ?
C7A H7A3 0.9800 . ?
C6A N2A 1.36(3) . ?
C6A C5A 1.397(17) . ?
C5A C4A 1.352(17) . ?
C5A H5A 0.9500 . ?
C4A C3A 1.384(11) . ?
C4A H4A 0.9500 . ?
N4A N3A 1.23(2) . ?
C3A C2A 1.372(17) . ?
C3A H3A 0.9500 . ?
N3A C9A 1.465(10) . ?
C2A N2A 1.34(3) . ?
C2A C1A 1.481(13) . ?
C1A H1AA 0.9900 . ?
C1A H1AB 0.9900 . ?
C16A H16A 0.9900 . ?
C16A H16B 0.9900 . ?
C9A H9AA 0.9900 . ?
C9A H9AB 0.9900 . ?
C19B C18B 1.518(19) . ?
C19B H19A 0.9900 . ?
C19B H19B 0.9900 . ?
C13B C10B 1.483(15) . ?
C13B H13D 0.9800 . ?
C13B H13E 0.9800 . ?
C13B H13F 0.9800 . ?
C10B N4B 1.36(2) . ?
C10B C11B 1.442(18) . ?
N3B C12B 1.39(5) . ?
N3B N4B 1.39(5) . ?
N4B C9B 1.447(18) . ?
C4B C5B 1.35(3) . ?
C4B C3B 1.357(18) . ?
C4B H4B 0.9500 . ?
C3B C2B 1.34(2) . ?
C3B H3B 0.9500 . ?
C1B C2B 1.437(19) . ?
C1B H1BA 0.9900 . ?
C1B H1BB 0.9900 . ?
C6B C5B 1.33(3) . ?
C6B N2B 1.44(3) . ?
C6B C7B 1.62(3) . ?
C5B H5B 0.9500 . ?
C2B N2B 1.58(3) . ?
C7B H7BA 0.9800 . ?
C7B H7BB 0.9800 . ?
C7B H7BC 0.9800 . ?
C9B C98 1.492(18) . ?
C9B H9B1 0.9900 . ?
C9B H9B2 0.9900 . ?
C98 H98A 0.9900 . ?
C98 H98B 0.9900 . ?
C14 C12B 1.41(5) . ?
C14 H14D 0.9800 . ?
C14 H14E 0.9800 . ?
C14 H14F 0.9800 . ?
C12B C11B 1.440(17) . ?
C11B H11B 0.9500 . ?
C18B H18A 0.9900 . ?
C18B H18B 0.9900 . ?
O5 C22 1.325(9) . ?
O5 H90 0.812(12) . ?
C22 H22A 0.9800 . ?
C22 H22B 0.9800 . ?
C22 H22C 0.9800 . ?
O6 C23 1.468(10) . ?
O6 H91 0.914(12) . ?
C23 H23A 0.9800 . ?
C23 H23B 0.9800 . ?
C23 H23C 0.9800 . ?

loop_
_geom_torsion_atom_site_label_1
_geom_torsion_atom_site_label_2
_geom_torsion_atom_site_label_3
_geom_torsion_atom_site_label_4
_geom_torsion
_geom_torsion_site_symmetry_1
_geom_torsion_site_symmetry_2
_geom_torsion_site_symmetry_3
_geom_torsion_site_symmetry_4
_geom_torsion_publ_flag
C19 N6 N5 C17 0.3(4) . . . . ?
Cu1 N6 N5 C17 -179.9(2) . . . . ?
C19 N6 N5 C16A -170.4(5) . . . . ?
Cu1 N6 N5 C16A 9.4(6) . . . . ?
C19 N6 N5 C18B 162.6(7) . . . . ?
Cu1 N6 N5 C18B -17.5(7) . . . . ?
N6 N5 C17 C18 0.2(4) . . . . ?
C16A N5 C17 C18 170.6(5) . . . . ?
C18B N5 C17 C18 -158.7(9) . . . . ?
N6 N5 C17 C20 -178.5(3) . . . . ?
C16A N5 C17 C20 -8.1(7) . . . . ?
C18B N5 C17 C20 22.6(10) . . . . ?
N5 C17 C18 C19 -0.5(4) . . . . ?
C20 C17 C18 C19 178.0(4) . . . . ?
N5 N6 C19 C18 -0.6(4) . . . . ?
Cu1 N6 C19 C18 179.6(3) . . . . ?
N5 N6 C19 C21 177.2(4) . . . . ?
Cu1 N6 C19 C21 -2.6(6) . . . . ?
C17 C18 C19 N6 0.7(5) . . . . ?
C17 C18 C19 C21 -177.0(4) . . . . ?
C8A N1 C15A C16A 74.8(6) . . . . ?
C1A N1 C15A C16A -168.6(5) . . . . ?
Cu1 N1 C15A C16A -61.6(5) . . . . ?
N4A C12A C11A C10A -3.6(16) . . . . ?
C14A C12A C11A C10A -167.4(16) . . . . ?
C12A C11A C10A N3A 0.6(12) . . . . ?
C12A C11A C10A C13A -177.1(9) . . . . ?
C1A N1 C8A C9A 87.0(6) . . . . ?
C15A N1 C8A C9A -160.8(5) . . . . ?
Cu1 N1 C8A C9A -32.4(7) . . . . ?
N2A C6A C5A C4A 4(3) . . . . ?
C7A C6A C5A C4A -173.9(15) . . . . ?
C6A C5A C4A C3A -0.8(19) . . . . ?
C14A C12A N4A N3A 169.6(18) . . . . ?
C11A C12A N4A N3A 6(2) . . . . ?
C14A C12A N4A Cu1 -16(3) . . . . ?
C11A C12A N4A Cu1 -179.6(13) . . . . ?
C5A C4A C3A C2A -1.7(15) . . . . ?
C12A N4A N3A C10A -6(2) . . . . ?
Cu1 N4A N3A C10A 179.4(10) . . . . ?
C12A N4A N3A C9A 175.5(13) . . . . ?
Cu1 N4A N3A C9A 1(2) . . . . ?
C11A C10A N3A N4A 3.0(16) . . . . ?
C13A C10A N3A N4A -179.2(13) . . . . ?
C11A C10A N3A C9A -178.4(10) . . . . ?
C13A C10A N3A C9A -0.6(15) . . . . ?
C4A C3A C2A N2A 1(2) . . . . ?
C4A C3A C2A C1A -178.9(9) . . . . ?
C3A C2A N2A C6A 3(3) . . . . ?
C1A C2A N2A C6A -177.5(17) . . . . ?
C3A C2A N2A Cu1 -167.5(11) . . . . ?
C1A C2A N2A Cu1 12(2) . . . . ?
C5A C6A N2A C2A -5(3) . . . . ?
C7A C6A N2A C2A 173(2) . . . . ?
C5A C6A N2A Cu1 163.0(17) . . . . ?
C7A C6A N2A Cu1 -19(3) . . . . ?
N2A C2A C1A N1 17.2(19) . . . . ?
C3A C2A C1A N1 -163.2(10) . . . . ?
C8A N1 C1A C2A -167.6(8) . . . . ?
C15A N1 C1A C2A 75.8(8) . . . . ?
Cu1 N1 C1A C2A -35.8(8) . . . . ?
C17 N5 C16A C15A 137.9(5) . . . . ?
N6 N5 C16A C15A -52.8(8) . . . . ?
N1 C15A C16A N5 86.1(7) . . . . ?
N4A N3A C9A C8A -60.3(17) . . . . ?
C10A N3A C9A C8A 121.4(10) . . . . ?
N1 C8A C9A N3A 75.2(8) . . . . ?
C98 N1 C19B C18B -81.5(12) . . . . ?
C1B N1 C19B C18B 168.7(9) . . . . ?
Cu1 N1 C19B C18B 70.4(9) . . . . ?
C11B C10B N4B N3B 0(3) . . . . ?
C13B C10B N4B N3B 180(2) . . . . ?
C11B C10B N4B C9B -175.2(16) . . . . ?
C13B C10B N4B C9B 4(2) . . . . ?
C12B N3B N4B C10B 0(4) . . . . ?
Cu1 N3B N4B C10B -174(2) . . . . ?
C12B N3B N4B C9B 175(2) . . . . ?
Cu1 N3B N4B C9B 2(4) . . . . ?
C5B C4B C3B C2B -3(2) . . . . ?
C98 N1 C1B C2B 169.4(14) . . . . ?
C19B N1 C1B C2B -67.8(14) . . . . ?
Cu1 N1 C1B C2B 43.6(13) . . . . ?
N2B C6B C5B C4B -2(4) . . . . ?
C7B C6B C5B C4B 158(2) . . . . ?
C3B C4B C5B C6B 5(3) . . . . ?
C4B C3B C2B C1B 177.3(16) . . . . ?
C4B C3B C2B N2B -3(3) . . . . ?
N1 C1B C2B C3B 156.4(16) . . . . ?
N1 C1B C2B N2B -24(2) . . . . ?
C10B N4B C9B C98 -126.6(16) . . . . ?
N3B N4B C9B C98 58(3) . . . . ?
C19B N1 C98 C9B 169.9(9) . . . . ?
C1B N1 C98 C9B -83.3(11) . . . . ?
Cu1 N1 C98 C9B 21.8(14) . . . . ?
N4B C9B C98 N1 -69.5(15) . . . . ?
N4B N3B C12B C14 -175(3) . . . . ?
Cu1 N3B C12B C14 -3(6) . . . . ?
N4B N3B C12B C11B 0(4) . . . . ?
Cu1 N3B C12B C11B 173(3) . . . . ?
N3B C12B C11B C10B 0(3) . . . . ?
C14 C12B C11B C10B 174(3) . . . . ?
N4B C10B C11B C12B 0(2) . . . . ?
C13B C10B C11B C12B -179.6(17) . . . . ?
C5B C6B N2B C2B -3(3) . . . . ?
C7B C6B N2B C2B -165(2) . . . . ?
C5B C6B N2B Cu1 -159(2) . . . . ?
C7B C6B N2B Cu1 39(4) . . . . ?
C3B C2B N2B C6B 5(3) . . . . ?
C1B C2B N2B C6B -174.6(19) . . . . ?
C3B C2B N2B Cu1 168.3(17) . . . . ?
C1B C2B N2B Cu1 -12(2) . . . . ?
N1 C19B C18B N5 -94.0(12) . . . . ?
C17 N5 C18B C19B -139.4(9) . . . . ?
N6 N5 C18B C19B 62.5(13) . . . . ?
